data_7131011
loop_
_publ_author_name
'Dabringhaus, Philipp'
'Zedlitz, Silja'
'Krossing, Ingo'

_publ_section_title
;
 Cationic dialanes with fluxional &#x3c0;-bridged cyclopentadienyl
 ligands.
;
_journal_issue 2
_journal_name_full 'Chemical communications (Cambridge, England)'
_journal_page_first 187
_journal_page_last 190
_journal_paper_doi 10.1039/d2cc05786g
_journal_volume 59
_journal_year 2022
_chemical_formula_moiety 'C24 Al2 F55 O6, C25 H35 Al2, C6 H4 F2'
_chemical_formula_sum 'C55 H39 Al4 F57 O6'
_chemical_formula_weight 1986.78
_chemical_properties_physical Air-sensitive,Moisture-sensitive,Hygroscopic
_space_group_crystal_system triclinic
_space_group_IT_number 2
_space_group_name_Hall '-P 1'
_space_group_name_H-M_alt 'P -1'
_atom_sites_solution_hydrogens mixed
_atom_sites_solution_primary direct
_audit_creation_method
;FinalCif V109 by Daniel Kratzert, Freiburg 2022,
https://dkratzert.de/finalcif.html
;
_audit_update_record
;
2022-10-01 deposited with the CCDC.	2022-11-21 downloaded from the CCDC.
;
_cell_angle_alpha 113.074(10)
_cell_angle_beta 102.677(16)
_cell_angle_gamma 96.97(2)
_cell_formula_units_Z 2
_cell_length_a 13.709(5)
_cell_length_b 17.095(7)
_cell_length_c 17.529(6)
_cell_measurement_reflns_used 9965
_cell_measurement_temperature 100(2)
_cell_measurement_theta_max 27.3825
_cell_measurement_theta_min 2.2765
_cell_volume 3587(2)
_computing_cell_refinement 'SAINT V8.40A'
_computing_data_collection 'Bruker BIS 2018.9.0.3/05-Dec-2018 && APEX3_2019.1-0'
_computing_data_reduction 'SAINT V8.40A'
_computing_structure_refinement 'SHELXL-2019/1 (Sheldrick, 2019)'
_computing_structure_solution 'SHELXT 2014/5 (Sheldrick, 2014)'
_diffrn_ambient_environment N~2~
_diffrn_ambient_temperature 100(2)
_diffrn_detector CPAD
_diffrn_detector_area_resol_mean 7.41
_diffrn_detector_type 'Bruker PHOTON III'
_diffrn_measured_fraction_theta_full 1.000
_diffrn_measured_fraction_theta_max 0.997
_diffrn_measurement_device 'three-circle diffractometer'
_diffrn_measurement_device_type 'Bruker D8 VENTURE dual wavelength Mo/Cu'
_diffrn_measurement_method '\w and \f scans'
_diffrn_measurement_specimen_support 'MiTeGen micromount'
_diffrn_radiation_monochromator 'mirror optics'
_diffrn_radiation_probe x-ray
_diffrn_radiation_type MoK\a
_diffrn_radiation_wavelength 0.71073
_diffrn_reflns_av_R_equivalents 0.0344
_diffrn_reflns_av_unetI/netI 0.0286
_diffrn_reflns_Laue_measured_fraction_full 1.000
_diffrn_reflns_Laue_measured_fraction_max 0.997
_diffrn_reflns_limit_h_max 17
_diffrn_reflns_limit_h_min -17
_diffrn_reflns_limit_k_max 22
_diffrn_reflns_limit_k_min -22
_diffrn_reflns_limit_l_max 22
_diffrn_reflns_limit_l_min -22
_diffrn_reflns_number 90757
_diffrn_reflns_point_group_measured_fraction_full 1.000
_diffrn_reflns_point_group_measured_fraction_max 0.997
_diffrn_reflns_theta_full 25.242
_diffrn_reflns_theta_max 27.600
_diffrn_reflns_theta_min 1.320
_diffrn_source 'microfocus sealed X-ray tube'
_diffrn_source_current 0.6
_diffrn_source_type 'Incoatec I\ms'
_diffrn_source_voltage 50.0
_exptl_absorpt_coefficient_mu 0.262
_exptl_absorpt_correction_T_max 0.7456
_exptl_absorpt_correction_T_min 0.7241
_exptl_absorpt_correction_type multi-scan
_exptl_absorpt_process_details
;SADABS-2016/2 - Bruker AXS area detector scaling and absorption correction:
Krause, L., Herbst-Irmer, R., Sheldrick G.M. & Stalke D., J. Appl. Cryst. 48
(2015) 3-10
;
_exptl_crystal_colour colourless
_exptl_crystal_density_diffrn 1.839
_exptl_crystal_description block
_exptl_crystal_F_000 1964
_exptl_crystal_recrystallization_method 'layering solution of complex salt in 1,2-difluorobenzene with n-pentane'
_exptl_crystal_size_max 0.222
_exptl_crystal_size_mid 0.219
_exptl_crystal_size_min 0.198
_refine_diff_density_max 0.587
_refine_diff_density_min -0.361
_refine_diff_density_rms 0.061
_refine_ls_extinction_method none
_refine_ls_goodness_of_fit_ref 1.027
_refine_ls_hydrogen_treatment mixed
_refine_ls_matrix_type full
_refine_ls_number_parameters 1312
_refine_ls_number_reflns 16611
_refine_ls_number_restraints 9454
_refine_ls_restrained_S_all 0.876
_refine_ls_R_factor_all 0.0607
_refine_ls_R_factor_gt 0.0421
_refine_ls_shift/su_max 0.010
_refine_ls_shift/su_mean 0.000
_refine_ls_structure_factor_coef Fsqd
_refine_ls_weighting_details 'w=1/[\s^2^(Fo^2^)+(0.0434P)^2^+3.5577P] where P=(Fo^2^+2Fc^2^)/3'
_refine_ls_weighting_scheme calc
_refine_ls_wR_factor_gt 0.0985
_refine_ls_wR_factor_ref 0.1078
_reflns_Friedel_coverage 0.000
_reflns_number_gt 12753
_reflns_number_total 16611
_reflns_threshold_expression 'I > 2\s(I)'
_cod_data_source_file d2cc05786g2.cif
_cod_data_source_block P-1_a
_cod_depositor_comments 'Adding full bibliography for 7131010--7131014.cif.'
_cod_database_code 7131011
_shelx_shelxl_version_number 2019/1
_shelx_space_group_comment
;
The symmetry employed for this shelxl refinement is uniquely defined
by the following loop, which should always be used as a source of
symmetry information in preference to the above space-group names.
They are only intended as comments.
;
_olex2_diffrn_ambient_temperature_device 'Oxford Cryostream 800'

loop_
_space_group_symop_operation_xyz
'x, y, z'
'-x, -y, -z'

loop_
_atom_site_label
_atom_site_type_symbol
_atom_site_fract_x
_atom_site_fract_y
_atom_site_fract_z
_atom_site_U_iso_or_equiv
_atom_site_adp_type
_atom_site_occupancy
_atom_site_site_symmetry_order
_atom_site_calc_flag
_atom_site_refinement_flags_posn
_atom_site_refinement_flags_adp
_atom_site_refinement_flags_occupancy
_atom_site_disorder_assembly
_atom_site_disorder_group
O1_1 O 0.66996(12) 0.15731(10) 0.40397(9) 0.0241(3) Uani 1 1 d D U . A 1
C1_1 C 0.69786(15) 0.08323(13) 0.36057(13) 0.0189(4) Uani 1 1 d D U . A 1
C2_1 C 0.60414(17) 0.02059(15) 0.28384(15) 0.0288(5) Uani 1 1 d D U . A 1
F1_1 F 0.53585(11) -0.01534(10) 0.31162(10) 0.0415(4) Uani 1 1 d D U . A 1
F2_1 F 0.63013(11) -0.04517(9) 0.22518(9) 0.0367(3) Uani 1 1 d D U . A 1
F3_1 F 0.55575(11) 0.06187(9) 0.24254(9) 0.0360(3) Uani 1 1 d D U . A 1
C3_1 C 0.78731(18) 0.10471(16) 0.32520(14) 0.0283(5) Uani 1 1 d D U . A 1
F4_1 F 0.85328(10) 0.17781(9) 0.38366(9) 0.0340(3) Uani 1 1 d D U . A 1
F5_1 F 0.75108(12) 0.11591(11) 0.25346(9) 0.0421(4) Uani 1 1 d D U . A 1
F6_1 F 0.83864(11) 0.04158(10) 0.30510(9) 0.0381(3) Uani 1 1 d D U . A 1
C4_1 C 0.73346(17) 0.03933(14) 0.42083(14) 0.0252(5) Uani 1 1 d D U . A 1
F7_1 F 0.82878(10) 0.08146(8) 0.47305(8) 0.0274(3) Uani 1 1 d D U . A 1
F8_1 F 0.73335(12) -0.04409(9) 0.37676(10) 0.0393(4) Uani 1 1 d D U . A 1
F9_1 F 0.67189(11) 0.04301(10) 0.47059(10) 0.0373(3) Uani 1 1 d D U . A 1
O1_2 O 0.75072(11) 0.34552(10) 0.48060(10) 0.0228(3) Uani 1 1 d D U . B 1
C1_2 C 0.73544(16) 0.39683(14) 0.43805(14) 0.0227(4) Uani 1 1 d D U . B 1
C2_2 C 0.80881(18) 0.38493(17) 0.38065(16) 0.0326(5) Uani 1 1 d D U . B 1
F1_2 F 0.77266(12) 0.30771(11) 0.31036(9) 0.0434(4) Uani 1 1 d D U . B 1
F2_2 F 0.81896(12) 0.44746(11) 0.35344(11) 0.0458(4) Uani 1 1 d D U . B 1
F3_2 F 0.90202(10) 0.38531(10) 0.42335(10) 0.0373(3) Uani 1 1 d D U . B 1
C3_2 C 0.7591(2) 0.49412(16) 0.50447(17) 0.0368(6) Uani 1 1 d D U . B 1
F4_2 F 0.72108(14) 0.50233(10) 0.56956(10) 0.0454(4) Uani 1 1 d D U . B 1
F5_2 F 0.86096(12) 0.52683(10) 0.53756(10) 0.0453(4) Uani 1 1 d D U . B 1
F6_2 F 0.71962(13) 0.54265(10) 0.46734(11) 0.0482(4) Uani 1 1 d D U . B 1
C4_2 C 0.62198(18) 0.37067(17) 0.37909(17) 0.0325(5) Uani 1 1 d D U . B 1
F7_2 F 0.56027(11) 0.40491(11) 0.42592(11) 0.0453(4) Uani 1 1 d D U . B 1
F8_2 F 0.61249(11) 0.39625(11) 0.31541(10) 0.0433(4) Uani 1 1 d D U . B 1
F9_2 F 0.58793(11) 0.28388(9) 0.34185(9) 0.0367(3) Uani 1 1 d D U . B 1
O1_3 O 0.59098(11) 0.27551(10) 0.52595(10) 0.0249(3) Uani 1 1 d D U . C 1
C1_3 C 0.49776(15) 0.25238(14) 0.53558(13) 0.0211(4) Uani 1 1 d D U . C 1
C2_3 C 0.41340(18) 0.21491(18) 0.44693(16) 0.0337(6) Uani 1 1 d D U . C 1
F1_3 F 0.39397(12) 0.27908(12) 0.42437(11) 0.0499(4) Uani 1 1 d D U . C 1
F2_3 F 0.32507(10) 0.17371(12) 0.44789(10) 0.0460(4) Uani 1 1 d D U . C 1
F3_3 F 0.44452(11) 0.15784(11) 0.38532(9) 0.0437(4) Uani 1 1 d D U . C 1
C3_3 C 0.49693(19) 0.18290(17) 0.57137(16) 0.0333(5) Uani 1 1 d D U . C 1
F4_3 F 0.58545(13) 0.20220(11) 0.63191(11) 0.0499(4) Uani 1 1 d D U . C 1
F5_3 F 0.48755(13) 0.10387(10) 0.50843(11) 0.0488(4) Uani 1 1 d D U . C 1
F6_3 F 0.42143(13) 0.17884(11) 0.60702(11) 0.0471(4) Uani 1 1 d D U . C 1
C4_3 C 0.47606(18) 0.33619(17) 0.60000(16) 0.0323(5) Uani 1 1 d D U . C 1
F7_3 F 0.53127(12) 0.35576(11) 0.68143(9) 0.0427(4) Uani 1 1 d D U . C 1
F8_3 F 0.37694(11) 0.32676(11) 0.59702(12) 0.0475(4) Uani 1 1 d D U . C 1
F9_3 F 0.50194(12) 0.40352(10) 0.58331(12) 0.0459(4) Uani 1 1 d D U . C 1
O1_4 O 0.98420(10) 0.21845(9) 0.62252(9) 0.0184(3) Uani 1 1 d D U . D 1
C1_4 C 1.07953(14) 0.23789(12) 0.61413(13) 0.0164(4) Uani 1 1 d D U . D 1
C2_4 C 1.09087(16) 0.31544(14) 0.58891(15) 0.0244(5) Uani 1 1 d D U . D 1
F1_4 F 1.11094(10) 0.39143(8) 0.65842(10) 0.0331(3) Uani 1 1 d D U . D 1
F2_4 F 1.16515(11) 0.31754(10) 0.55201(10) 0.0370(3) Uani 1 1 d D U . D 1
F3_4 F 1.00336(10) 0.30973(9) 0.53364(9) 0.0349(3) Uani 1 1 d D U . D 1
C3_4 C 1.09431(15) 0.15532(14) 0.54181(14) 0.0216(4) Uani 1 1 d D U . D 1
F4_4 F 1.05941(10) 0.08414(8) 0.54987(9) 0.0294(3) Uani 1 1 d D U . D 1
F5_4 F 1.04228(10) 0.14560(9) 0.46348(8) 0.0328(3) Uani 1 1 d D U . D 1
F6_4 F 1.19273(9) 0.15989(9) 0.54481(9) 0.0281(3) Uani 1 1 d D U . D 1
C4_4 C 1.16227(15) 0.26193(14) 0.70090(14) 0.0211(4) Uani 1 1 d D U . D 1
F7_4 F 1.17203(10) 0.19140(9) 0.71453(9) 0.0299(3) Uani 1 1 d D U . D 1
F8_4 F 1.25492(9) 0.29980(9) 0.70327(8) 0.0285(3) Uani 1 1 d D U . D 1
F9_4 F 1.13702(9) 0.31693(8) 0.76774(8) 0.0271(3) Uani 1 1 d D U . D 1
O1_5 O 0.9263(6) 0.3591(4) 0.7383(5) 0.0200(12) Uani 0.817(3) 1 d D U P D 1
C1_5 C 0.9057(3) 0.4371(3) 0.7813(2) 0.0187(7) Uani 0.817(3) 1 d D U P D 1
C2_5 C 0.7885(2) 0.42811(17) 0.76880(18) 0.0243(6) Uani 0.817(3) 1 d D U P D 1
F1_5 F 0.7477(3) 0.3564(3) 0.7736(3) 0.0337(10) Uani 0.817(3) 1 d D U P D 1
F2_5 F 0.76638(17) 0.49517(14) 0.82787(16) 0.0392(6) Uani 0.817(3) 1 d D U P D 1
F3_5 F 0.7411(2) 0.4210(3) 0.6905(3) 0.0298(7) Uani 0.817(3) 1 d D U P D 1
C3_5 C 0.9440(2) 0.50215(18) 0.7461(2) 0.0289(6) Uani 0.817(3) 1 d D U P D 1
F4_5 F 1.0455(2) 0.5311(2) 0.7775(2) 0.0368(7) Uani 0.817(3) 1 d D U P D 1
F5_5 F 0.9221(4) 0.4641(4) 0.6618(3) 0.0416(10) Uani 0.817(3) 1 d D U P D 1
F6_5 F 0.9027(2) 0.57161(16) 0.7686(2) 0.0499(8) Uani 0.817(3) 1 d D U P D 1
C4_5 C 0.9635(2) 0.47277(18) 0.87900(17) 0.0287(7) Uani 0.817(3) 1 d D U P D 1
F7_5 F 1.0579(4) 0.4593(5) 0.8903(5) 0.0345(12) Uani 0.817(3) 1 d D U P D 1
F8_5 F 0.9704(4) 0.5580(2) 0.9220(3) 0.0481(11) Uani 0.817(3) 1 d D U P D 1
F9_5 F 0.9151(3) 0.4323(2) 0.9160(2) 0.0406(8) Uani 0.817(3) 1 d D U P D 1
O1_6 O 0.928(3) 0.3631(15) 0.740(2) 0.019(5) Uani 0.183(3) 1 d D U P D 2
C1_6 C 0.9071(9) 0.4399(10) 0.7876(9) 0.022(3) Uani 0.183(3) 1 d D U P D 2
C2_6 C 0.8349(8) 0.4246(7) 0.8402(7) 0.029(2) Uani 0.183(3) 1 d D U P D 2
F1_6 F 0.8862(11) 0.4085(11) 0.9037(10) 0.042(3) Uani 0.183(3) 1 d D U P D 2
F2_6 F 0.7907(8) 0.4909(6) 0.8692(7) 0.036(2) Uani 0.183(3) 1 d D U P D 2
F3_6 F 0.7628(14) 0.3510(10) 0.7898(13) 0.026(3) Uani 0.183(3) 1 d D U P D 2
C3_6 C 0.8538(8) 0.4757(7) 0.7241(7) 0.029(2) Uani 0.183(3) 1 d D U P D 2
F4_6 F 0.8981(15) 0.4637(15) 0.6612(11) 0.027(3) Uani 0.183(3) 1 d D U P D 2
F5_6 F 0.7555(11) 0.4362(15) 0.6867(15) 0.040(4) Uani 0.183(3) 1 d D U P D 2
F6_6 F 0.8573(9) 0.5600(6) 0.7654(7) 0.036(2) Uani 0.183(3) 1 d D U P D 2
C4_6 C 1.0102(8) 0.5051(7) 0.8494(7) 0.028(2) Uani 0.183(3) 1 d D U P D 2
F7_6 F 1.0642(9) 0.5353(10) 0.8098(7) 0.028(2) Uani 0.183(3) 1 d D U P D 2
F8_6 F 0.9937(15) 0.5719(9) 0.9124(11) 0.033(3) Uani 0.183(3) 1 d D U P D 2
F9_6 F 1.0693(19) 0.4664(18) 0.887(2) 0.025(4) Uani 0.183(3) 1 d D U P D 2
C1_7 C 1.0561(10) 0.7601(8) 0.8177(8) 0.036(2) Uani 0.277(4) 1 d D U P E 1
C2_7 C 1.0369(11) 0.8053(9) 0.8945(8) 0.040(2) Uani 0.277(4) 1 d D U P E 1
C3_7 C 0.9834(16) 0.8687(13) 0.9031(12) 0.043(3) Uani 0.277(4) 1 d D U P E 1
H3_7 H 0.970887 0.899723 0.956969 0.052 Uiso 0.277(4) 1 calc R U P E 1
C4_7 C 0.947(3) 0.888(2) 0.8353(14) 0.046(3) Uani 0.277(4) 1 d D U P E 1
H4_7 H 0.908383 0.931758 0.841268 0.055 Uiso 0.277(4) 1 calc R U P E 1
C5_7 C 0.9681(14) 0.8449(12) 0.7583(11) 0.045(3) Uani 0.277(4) 1 d D U P E 1
H5_7 H 0.947540 0.860915 0.712127 0.054 Uiso 0.277(4) 1 calc R U P E 1
C6_7 C 1.0189(11) 0.7774(10) 0.7475(9) 0.041(2) Uani 0.277(4) 1 d D U P E 1
H6_7 H 1.027831 0.743820 0.692792 0.049 Uiso 0.277(4) 1 calc R U P E 1
F1_7 F 1.1118(5) 0.6999(4) 0.8091(4) 0.0468(18) Uani 0.277(4) 1 d D U P E 1
F2_7 F 1.0770(15) 0.7838(12) 0.9586(8) 0.066(3) Uani 0.277(4) 1 d D U P E 1
C1_9 C 1.0420(5) 0.7876(4) 0.8717(4) 0.0461(12) Uani 0.723(4) 1 d D U P E 2
C2_9 C 0.9974(6) 0.8582(5) 0.8964(4) 0.0443(12) Uani 0.723(4) 1 d D U P E 2
C3_9 C 0.9479(11) 0.8830(8) 0.8354(6) 0.0463(14) Uani 0.723(4) 1 d D U P E 2
H3_9 H 0.919158 0.932767 0.852519 0.056 Uiso 0.723(4) 1 calc R U P E 2
C4_9 C 0.9402(5) 0.8347(5) 0.7480(5) 0.0490(15) Uani 0.723(4) 1 d D U P E 2
H4_9 H 0.904029 0.850408 0.705447 0.059 Uiso 0.723(4) 1 calc R U P E 2
C5_9 C 0.9850(5) 0.7640(4) 0.7236(4) 0.0510(13) Uani 0.723(4) 1 d D U P E 2
H5_9 H 0.980698 0.731497 0.664402 0.061 Uiso 0.723(4) 1 calc R U P E 2
C6_9 C 1.0363(5) 0.7410(4) 0.7862(4) 0.0484(12) Uani 0.723(4) 1 d D U P E 2
H6_9 H 1.067735 0.692715 0.769895 0.058 Uiso 0.723(4) 1 calc R U P E 2
F1_9 F 1.0907(5) 0.7659(5) 0.9334(4) 0.0747(14) Uani 0.723(4) 1 d D U P E 2
F2_9 F 1.00294(19) 0.90286(18) 0.97926(18) 0.0616(9) Uani 0.723(4) 1 d D U P E 2
O1_8 O 0.82211(10) 0.18130(9) 0.68745(9) 0.0183(3) Uani 1 1 d D U . F 1
C1_8 C 0.83264(15) 0.13202(13) 0.73217(13) 0.0191(4) Uani 1 1 d D U . F 1
C2_8 C 0.72461(18) 0.10000(16) 0.73780(16) 0.0288(5) Uani 1 1 d D U . F 1
F1_8 F 0.67827(10) 0.16561(10) 0.76268(9) 0.0328(3) Uani 1 1 d D U . F 1
F2_8 F 0.72998(12) 0.06651(12) 0.79581(12) 0.0484(4) Uani 1 1 d D U . F 1
F3_8 F 0.66591(11) 0.03973(10) 0.66167(11) 0.0428(4) Uani 1 1 d D U . F 1
C3_8 C 0.87532(18) 0.05201(15) 0.68485(15) 0.0284(5) Uani 1 1 d D U . F 1
F4_8 F 0.97590(11) 0.07532(10) 0.69861(10) 0.0380(3) Uani 1 1 d D U . F 1
F5_8 F 0.83006(13) 0.01646(10) 0.60044(9) 0.0414(4) Uani 1 1 d D U . F 1
F6_8 F 0.85883(13) -0.01003(10) 0.71221(11) 0.0444(4) Uani 1 1 d D U . F 1
C4_8 C 0.90684(18) 0.18725(16) 0.82528(15) 0.0281(5) Uani 1 1 d D U . F 1
F7_8 F 0.99052(10) 0.23354(10) 0.82244(9) 0.0366(3) Uani 1 1 d D U . F 1
F8_8 F 0.93783(12) 0.13800(11) 0.86475(9) 0.0402(4) Uani 1 1 d D U . F 1
F9_8 F 0.86307(12) 0.24368(10) 0.87498(9) 0.0421(4) Uani 1 1 d D U . F 1
C1_10 C 0.22133(15) 0.22172(14) 0.04855(14) 0.0210(4) Uani 1 1 d D U . . .
C2_10 C 0.26940(16) 0.22851(14) 0.13220(14) 0.0228(4) Uani 1 1 d D U . . .
C3_10 C 0.29053(16) 0.14525(15) 0.12131(15) 0.0259(5) Uani 1 1 d D U . . .
C4_10 C 0.25641(16) 0.08839(14) 0.03103(16) 0.0268(5) Uani 1 1 d D U . . .
C5_10 C 0.21542(16) 0.13636(14) -0.01426(14) 0.0235(4) Uani 1 1 d D U . . .
C6_10 C 0.16921(19) 0.09997(18) -0.11070(15) 0.0380(6) Uani 1 1 d D U . . .
H6A_10 H 0.211670 0.063480 -0.140041 0.057 Uiso 1 1 calc R U . . .
H6B_10 H 0.166192 0.148128 -0.127557 0.057 Uiso 1 1 calc R U . . .
H6C_10 H 0.099632 0.064553 -0.127420 0.057 Uiso 1 1 calc R U . . .
C7_10 C 0.2564(2) -0.00722(16) -0.0096(2) 0.0459(7) Uani 1 1 d D U . . .
H7A_10 H 0.204708 -0.040055 0.004153 0.069 Uiso 1 1 calc R U . . .
H7B_10 H 0.324417 -0.015412 0.013222 0.069 Uiso 1 1 calc R U . . .
H7C_10 H 0.240158 -0.028436 -0.072644 0.069 Uiso 1 1 calc R U . . .
C8_10 C 0.3353(2) 0.1226(2) 0.19405(19) 0.0423(7) Uani 1 1 d D U . . .
H8A_10 H 0.351053 0.064933 0.170234 0.063 Uiso 1 1 calc R U . . .
H8B_10 H 0.285586 0.121488 0.226375 0.063 Uiso 1 1 calc R U . . .
H8C_10 H 0.398456 0.166464 0.233012 0.063 Uiso 1 1 calc R U . . .
C9_10 C 0.2871(2) 0.30578(17) 0.21726(15) 0.0363(6) Uani 1 1 d D U . . .
H9A_10 H 0.300572 0.359693 0.210022 0.054 Uiso 1 1 calc R U . . .
H9B_10 H 0.346281 0.305497 0.260166 0.054 Uiso 1 1 calc R U . . .
H9C_10 H 0.225911 0.302659 0.237200 0.054 Uiso 1 1 calc R U . . .
C10_10 C 0.17860(19) 0.29157(16) 0.03095(17) 0.0314(5) Uani 1 1 d D U . . .
H10A_10 H 0.169638 0.279605 -0.029906 0.047 Uiso 1 1 calc R U . . .
H10B_10 H 0.226201 0.348457 0.068472 0.047 Uiso 1 1 calc R U . . .
H10C_10 H 0.112010 0.292345 0.042782 0.047 Uiso 1 1 calc R U . . .
C1_11 C 0.62553(17) 0.36781(14) 0.00128(15) 0.0249(5) Uani 1 1 d D U . . .
C2_11 C 0.61384(16) 0.42099(13) 0.08333(14) 0.0223(4) Uani 1 1 d D U . . .
C3_11 C 0.50965(17) 0.43021(13) 0.06918(14) 0.0216(4) Uani 1 1 d D U . . .
C4_11 C 0.45827(17) 0.38176(14) -0.02079(14) 0.0225(4) Uani 1 1 d D U . . .
C5_11 C 0.52901(18) 0.34186(14) -0.06243(14) 0.0245(5) Uani 1 1 d D U . . .
C6_11 C 0.5067(2) 0.28576(17) -0.15869(16) 0.0401(6) Uani 1 1 d D U . . .
H6A_11 H 0.432251 0.267689 -0.186148 0.060 Uiso 1 1 calc R U . . .
H6B_11 H 0.534826 0.233880 -0.167583 0.060 Uiso 1 1 calc R U . . .
H6C_11 H 0.538635 0.319427 -0.184615 0.060 Uiso 1 1 calc R U . . .
C7_11 C 0.34841(19) 0.37330(17) -0.06653(18) 0.0357(6) Uani 1 1 d D U . . .
H7A_11 H 0.346296 0.395207 -0.110690 0.054 Uiso 1 1 calc R U . . .
H7B_11 H 0.315558 0.407452 -0.024422 0.054 Uiso 1 1 calc R U . . .
H7C_11 H 0.311732 0.311719 -0.094299 0.054 Uiso 1 1 calc R U . . .
C8_11 C 0.4640(2) 0.48143(16) 0.13765(17) 0.0351(6) Uani 1 1 d D U . . .
H8A_11 H 0.406283 0.500406 0.111542 0.053 Uiso 1 1 calc R U . . .
H8B_11 H 0.516310 0.532749 0.182421 0.053 Uiso 1 1 calc R U . . .
H8C_11 H 0.439503 0.444696 0.163839 0.053 Uiso 1 1 calc R U . . .
C9_11 C 0.69808(19) 0.46382(16) 0.16806(16) 0.0335(5) Uani 1 1 d D U . . .
H9A_11 H 0.734613 0.420372 0.175810 0.050 Uiso 1 1 calc R U . . .
H9B_11 H 0.668189 0.488102 0.215807 0.050 Uiso 1 1 calc R U . . .
H9C_11 H 0.746304 0.510872 0.167719 0.050 Uiso 1 1 calc R U . . .
C10_11 C 0.7247(2) 0.34770(19) -0.0158(2) 0.0403(6) Uani 1 1 d D U . . .
H10A_11 H 0.711850 0.286535 -0.057708 0.061 Uiso 1 1 calc R U . . .
H10B_11 H 0.774333 0.357560 0.038514 0.061 Uiso 1 1 calc R U . . .
H10C_11 H 0.752338 0.385898 -0.039340 0.061 Uiso 1 1 calc R U . . .
C1_12 C 0.59176(17) 0.18468(14) 0.11718(15) 0.0278(5) Uani 1 1 d D U . . .
H1_12 H 0.618758 0.210301 0.178545 0.033 Uiso 1 1 calc R U . . .
C2_12 C 0.63010(18) 0.21003(16) 0.06078(19) 0.0339(6) Uani 1 1 d D U . . .
H2_12 H 0.693(2) 0.248(2) 0.076(2) 0.051 Uiso 1 1 d . U . . .
C3_12 C 0.5685(2) 0.15432(16) -0.02534(17) 0.0342(6) Uani 1 1 d D U . . .
H3_12 H 0.577587 0.156721 -0.076640 0.041 Uiso 1 1 calc R U . . .
C4_12 C 0.49289(19) 0.09592(15) -0.02118(15) 0.0291(5) Uani 1 1 d D U . . .
H4_12 H 0.440932 0.051009 -0.069162 0.035 Uiso 1 1 calc R U . . .
C5_12 C 0.50665(16) 0.11491(14) 0.06711(14) 0.0227(4) Uani 1 1 d D U . . .
H5_12 H 0.464983 0.085190 0.088683 0.027 Uiso 1 1 calc R U . . .
Al1 Al 0.37973(5) 0.19630(4) 0.05560(4) 0.01777(13) Uani 1 1 d . . . . .
Al2 Al 0.51559(5) 0.29093(4) 0.03298(4) 0.01766(13) Uani 1 1 d . . . . .
Al3 Al 0.69459(4) 0.25625(4) 0.49034(4) 0.01358(12) Uani 1 1 d . . . . .
Al4 Al 0.88726(4) 0.25455(4) 0.66142(4) 0.01268(12) Uani 1 1 d . . . . .
F1 F 0.79091(8) 0.25452(7) 0.57540(7) 0.0157(2) Uani 1 1 d . . . . .

loop_
_atom_site_aniso_label
_atom_site_aniso_U_11
_atom_site_aniso_U_22
_atom_site_aniso_U_33
_atom_site_aniso_U_23
_atom_site_aniso_U_13
_atom_site_aniso_U_12
O1_1 0.0247(8) 0.0199(7) 0.0212(7) 0.0037(6) 0.0017(6) 0.0098(6)
C1_1 0.0177(10) 0.0182(10) 0.0174(9) 0.0052(8) 0.0030(8) 0.0051(8)
C2_1 0.0242(11) 0.0261(12) 0.0264(11) 0.0048(9) 0.0014(9) 0.0056(9)
F1_1 0.0232(7) 0.0411(9) 0.0505(9) 0.0154(7) 0.0068(7) -0.0036(6)
F2_1 0.0358(8) 0.0274(7) 0.0257(7) -0.0049(6) -0.0010(6) 0.0079(6)
F3_1 0.0310(8) 0.0384(8) 0.0269(7) 0.0093(6) -0.0062(6) 0.0115(6)
C3_1 0.0279(12) 0.0333(12) 0.0228(11) 0.0109(10) 0.0076(9) 0.0077(10)
F4_1 0.0265(7) 0.0368(8) 0.0334(7) 0.0160(6) 0.0039(6) -0.0051(6)
F5_1 0.0455(9) 0.0592(10) 0.0277(7) 0.0263(7) 0.0104(7) 0.0083(8)
F6_1 0.0299(8) 0.0470(9) 0.0328(8) 0.0075(7) 0.0153(6) 0.0153(7)
C4_1 0.0245(11) 0.0241(11) 0.0276(11) 0.0115(9) 0.0075(9) 0.0064(9)
F7_1 0.0236(7) 0.0289(7) 0.0254(7) 0.0117(6) -0.0014(5) 0.0068(5)
F8_1 0.0460(9) 0.0203(7) 0.0459(9) 0.0138(6) 0.0022(7) 0.0098(6)
F9_1 0.0305(8) 0.0559(10) 0.0411(8) 0.0334(8) 0.0162(6) 0.0110(7)
O1_2 0.0241(8) 0.0213(8) 0.0275(8) 0.0167(7) 0.0055(6) 0.0030(6)
C1_2 0.0236(11) 0.0243(11) 0.0290(11) 0.0198(9) 0.0084(9) 0.0055(8)
C2_2 0.0280(12) 0.0433(14) 0.0345(13) 0.0251(12) 0.0093(10) 0.0069(10)
F1_2 0.0454(9) 0.0505(10) 0.0306(8) 0.0120(7) 0.0144(7) 0.0112(7)
F2_2 0.0410(9) 0.0642(11) 0.0571(10) 0.0488(9) 0.0205(8) 0.0092(8)
F3_2 0.0219(7) 0.0537(9) 0.0456(9) 0.0303(8) 0.0112(6) 0.0083(6)
C3_2 0.0472(15) 0.0269(12) 0.0427(14) 0.0219(11) 0.0117(12) 0.0100(11)
F4_2 0.0657(11) 0.0361(8) 0.0439(9) 0.0177(7) 0.0276(8) 0.0222(8)
F5_2 0.0486(10) 0.0289(8) 0.0486(9) 0.0199(7) -0.0010(7) -0.0076(7)
F6_2 0.0586(10) 0.0322(8) 0.0661(11) 0.0338(8) 0.0141(9) 0.0173(7)
C4_2 0.0282(12) 0.0387(14) 0.0417(14) 0.0294(12) 0.0086(10) 0.0075(10)
F7_2 0.0322(8) 0.0602(10) 0.0717(11) 0.0468(9) 0.0270(8) 0.0239(7)
F8_2 0.0354(8) 0.0609(10) 0.0484(9) 0.0442(9) 0.0033(7) 0.0076(7)
F9_2 0.0287(7) 0.0369(8) 0.0406(8) 0.0222(7) -0.0025(6) -0.0019(6)
O1_3 0.0138(7) 0.0341(9) 0.0237(8) 0.0076(7) 0.0093(6) 0.0044(6)
C1_3 0.0136(9) 0.0303(11) 0.0226(10) 0.0128(9) 0.0082(8) 0.0061(8)
C2_3 0.0201(11) 0.0521(15) 0.0310(12) 0.0216(12) 0.0067(10) 0.0044(10)
F1_3 0.0343(8) 0.0794(12) 0.0526(10) 0.0491(10) 0.0052(7) 0.0125(8)
F2_3 0.0179(7) 0.0731(12) 0.0413(9) 0.0253(8) 0.0057(6) -0.0053(7)
F3_3 0.0298(8) 0.0632(11) 0.0224(7) 0.0066(7) 0.0066(6) -0.0011(7)
C3_3 0.0297(12) 0.0370(13) 0.0357(13) 0.0193(11) 0.0078(10) 0.0068(10)
F4_3 0.0433(9) 0.0588(11) 0.0534(10) 0.0383(9) -0.0027(8) 0.0138(8)
F5_3 0.0508(10) 0.0290(8) 0.0623(11) 0.0158(8) 0.0161(8) 0.0087(7)
F6_3 0.0496(10) 0.0595(11) 0.0508(10) 0.0384(9) 0.0250(8) 0.0083(8)
C4_3 0.0275(12) 0.0382(13) 0.0390(13) 0.0177(11) 0.0195(10) 0.0137(10)
F7_3 0.0442(9) 0.0494(9) 0.0268(7) 0.0054(7) 0.0175(7) 0.0092(7)
F8_3 0.0285(8) 0.0570(10) 0.0698(11) 0.0271(9) 0.0330(8) 0.0218(7)
F9_3 0.0477(10) 0.0345(8) 0.0704(11) 0.0273(8) 0.0319(9) 0.0188(7)
O1_4 0.0117(7) 0.0169(7) 0.0241(7) 0.0047(6) 0.0086(6) 0.0028(5)
C1_4 0.0117(9) 0.0165(9) 0.0221(10) 0.0082(8) 0.0070(7) 0.0038(7)
C2_4 0.0186(10) 0.0220(11) 0.0340(12) 0.0147(10) 0.0065(9) 0.0032(8)
F1_4 0.0300(7) 0.0165(6) 0.0476(8) 0.0125(6) 0.0062(6) 0.0012(5)
F2_4 0.0308(8) 0.0448(9) 0.0526(9) 0.0342(8) 0.0209(7) 0.0073(6)
F3_4 0.0266(7) 0.0364(8) 0.0443(8) 0.0260(7) -0.0006(6) 0.0067(6)
C3_4 0.0155(10) 0.0235(11) 0.0245(11) 0.0066(9) 0.0099(8) 0.0052(8)
F4_4 0.0282(7) 0.0157(6) 0.0414(8) 0.0059(6) 0.0162(6) 0.0058(5)
F5_4 0.0287(7) 0.0421(8) 0.0210(7) 0.0059(6) 0.0082(6) 0.0106(6)
F6_4 0.0173(6) 0.0331(7) 0.0347(7) 0.0099(6) 0.0156(5) 0.0104(5)
C4_4 0.0142(9) 0.0241(11) 0.0256(11) 0.0100(9) 0.0079(8) 0.0055(8)
F7_4 0.0293(7) 0.0319(7) 0.0346(7) 0.0199(6) 0.0076(6) 0.0125(6)
F8_4 0.0123(6) 0.0365(8) 0.0312(7) 0.0113(6) 0.0045(5) 0.0014(5)
F9_4 0.0210(6) 0.0305(7) 0.0216(6) 0.0030(5) 0.0062(5) 0.0057(5)
O1_5 0.018(2) 0.0149(16) 0.0206(18) 0.0014(14) 0.0038(15) 0.0066(14)
C1_5 0.0159(13) 0.0150(14) 0.0199(14) 0.0017(11) 0.0063(11) 0.0041(11)
C2_5 0.0199(13) 0.0179(12) 0.0295(14) 0.0024(11) 0.0098(11) 0.0069(10)
F1_5 0.0200(14) 0.0318(13) 0.053(2) 0.0204(12) 0.0135(12) 0.0037(10)
F2_5 0.0270(11) 0.0341(11) 0.0429(13) -0.0019(10) 0.0157(10) 0.0135(8)
F3_5 0.0191(11) 0.0308(18) 0.0355(12) 0.0123(12) 0.0024(10) 0.0088(10)
C3_5 0.0209(13) 0.0239(14) 0.0453(17) 0.0181(13) 0.0094(12) 0.0068(11)
F4_5 0.0183(12) 0.0337(12) 0.057(2) 0.0218(16) 0.0085(13) -0.0005(9)
F5_5 0.031(2) 0.0636(19) 0.0480(15) 0.0399(14) 0.0140(14) 0.0140(16)
F6_5 0.0359(15) 0.0264(11) 0.0957(19) 0.0324(12) 0.0203(15) 0.0130(11)
C4_5 0.0252(14) 0.0268(14) 0.0221(13) -0.0005(11) 0.0048(11) 0.0059(11)
F7_5 0.0231(15) 0.040(3) 0.0260(16) 0.0038(16) -0.0003(12) 0.0082(16)
F8_5 0.040(2) 0.0309(16) 0.0371(16) -0.0158(13) 0.0005(12) 0.0083(14)
F9_5 0.0397(18) 0.055(2) 0.0223(12) 0.0122(13) 0.0119(11) 0.0036(14)
O1_6 0.020(8) 0.014(6) 0.022(7) 0.007(5) 0.010(6) 0.004(5)
C1_6 0.022(4) 0.014(4) 0.030(4) 0.007(3) 0.012(3) 0.007(3)
C2_6 0.026(4) 0.025(4) 0.032(4) 0.006(3) 0.016(3) 0.005(3)
F1_6 0.041(7) 0.042(7) 0.040(5) 0.020(5) 0.011(4) -0.002(5)
F2_6 0.039(5) 0.029(4) 0.043(5) 0.010(4) 0.030(5) 0.013(3)
F3_6 0.019(5) 0.015(4) 0.043(7) 0.010(4) 0.017(4) 0.005(4)
C3_6 0.030(4) 0.024(4) 0.038(4) 0.015(3) 0.014(3) 0.009(3)
F4_6 0.019(7) 0.033(6) 0.030(5) 0.018(4) 0.002(4) 0.005(5)
F5_6 0.031(5) 0.035(7) 0.057(7) 0.028(5) 0.004(4) 0.008(4)
F6_6 0.044(6) 0.020(4) 0.041(4) 0.012(3) 0.006(5) 0.018(4)
C4_6 0.027(4) 0.018(4) 0.034(4) 0.007(3) 0.008(3) 0.005(3)
F7_6 0.016(5) 0.027(4) 0.029(5) 0.007(4) -0.002(4) -0.006(3)
F8_6 0.035(8) 0.016(4) 0.038(5) 0.004(4) 0.006(4) 0.007(4)
F9_6 0.028(7) 0.011(5) 0.029(7) 0.007(5) 0.000(5) 0.002(4)
C1_7 0.035(4) 0.036(4) 0.054(4) 0.028(3) 0.023(3) 0.013(3)
C2_7 0.033(4) 0.041(4) 0.053(4) 0.023(3) 0.024(3) 0.006(4)
C3_7 0.032(5) 0.043(4) 0.065(4) 0.026(3) 0.028(3) 0.007(4)
C4_7 0.037(6) 0.045(5) 0.069(4) 0.030(3) 0.030(3) 0.012(4)
C5_7 0.041(6) 0.051(4) 0.067(4) 0.038(3) 0.031(3) 0.021(4)
C6_7 0.039(5) 0.050(4) 0.057(4) 0.034(3) 0.030(3) 0.023(4)
F1_7 0.051(4) 0.042(3) 0.065(4) 0.032(3) 0.028(3) 0.023(3)
F2_7 0.079(8) 0.075(6) 0.057(4) 0.034(4) 0.028(4) 0.032(5)
C1_9 0.037(2) 0.049(3) 0.076(3) 0.041(2) 0.029(2) 0.0172(19)
C2_9 0.027(3) 0.043(2) 0.069(2) 0.0270(18) 0.0220(17) 0.0061(18)
C3_9 0.039(3) 0.036(3) 0.077(2) 0.0299(18) 0.0277(18) 0.016(2)
C4_9 0.046(4) 0.047(2) 0.076(2) 0.039(2) 0.031(2) 0.020(2)
C5_9 0.057(3) 0.050(2) 0.072(3) 0.039(2) 0.038(2) 0.024(2)
C6_9 0.051(3) 0.043(3) 0.080(3) 0.042(2) 0.038(2) 0.026(2)
F1_9 0.066(2) 0.094(4) 0.098(3) 0.067(3) 0.030(3) 0.036(2)
F2_9 0.0436(15) 0.0708(18) 0.0626(16) 0.0208(13) 0.0207(12) 0.0045(12)
O1_8 0.0166(7) 0.0209(7) 0.0247(7) 0.0159(6) 0.0077(6) 0.0059(6)
C1_8 0.0204(10) 0.0204(10) 0.0241(10) 0.0146(8) 0.0093(8) 0.0082(8)
C2_8 0.0262(11) 0.0335(12) 0.0382(13) 0.0247(11) 0.0138(10) 0.0067(10)
F1_8 0.0255(7) 0.0485(9) 0.0414(8) 0.0288(7) 0.0196(6) 0.0176(6)
F2_8 0.0431(9) 0.0705(11) 0.0722(11) 0.0616(10) 0.0317(8) 0.0203(8)
F3_8 0.0304(8) 0.0356(8) 0.0551(10) 0.0189(7) 0.0077(7) -0.0067(6)
C3_8 0.0347(13) 0.0276(12) 0.0337(12) 0.0194(10) 0.0145(10) 0.0151(10)
F4_8 0.0355(8) 0.0466(9) 0.0505(9) 0.0282(8) 0.0246(7) 0.0272(7)
F5_8 0.0607(10) 0.0336(8) 0.0293(8) 0.0094(6) 0.0134(7) 0.0235(7)
F6_8 0.0644(11) 0.0315(8) 0.0579(10) 0.0324(8) 0.0256(8) 0.0239(7)
C4_8 0.0280(12) 0.0363(13) 0.0272(11) 0.0185(10) 0.0093(9) 0.0136(10)
F7_8 0.0230(7) 0.0443(9) 0.0379(8) 0.0202(7) -0.0011(6) 0.0013(6)
F8_8 0.0415(9) 0.0594(10) 0.0353(8) 0.0338(8) 0.0099(7) 0.0217(7)
F9_8 0.0448(9) 0.0501(9) 0.0269(7) 0.0084(7) 0.0107(7) 0.0238(7)
C1_10 0.0173(10) 0.0219(10) 0.0259(11) 0.0100(9) 0.0086(8) 0.0080(8)
C2_10 0.0194(10) 0.0259(11) 0.0244(11) 0.0110(9) 0.0090(8) 0.0042(8)
C3_10 0.0183(10) 0.0292(12) 0.0378(12) 0.0222(10) 0.0086(9) 0.0045(9)
C4_10 0.0150(10) 0.0202(11) 0.0440(13) 0.0137(10) 0.0067(9) 0.0042(8)
C5_10 0.0156(10) 0.0212(10) 0.0279(11) 0.0055(9) 0.0042(8) 0.0053(8)
C6_10 0.0266(13) 0.0419(15) 0.0270(12) -0.0009(11) -0.0001(10) 0.0123(11)
C7_10 0.0232(13) 0.0204(12) 0.081(2) 0.0139(13) 0.0050(13) 0.0032(10)
C8_10 0.0285(13) 0.0635(19) 0.0566(17) 0.0477(16) 0.0125(12) 0.0101(13)
C9_10 0.0368(14) 0.0416(15) 0.0257(12) 0.0072(11) 0.0141(11) 0.0088(11)
C10_10 0.0308(13) 0.0317(13) 0.0420(14) 0.0205(11) 0.0155(11) 0.0185(10)
C1_11 0.0276(11) 0.0230(11) 0.0299(11) 0.0145(9) 0.0139(9) 0.0056(9)
C2_11 0.0236(11) 0.0173(10) 0.0262(11) 0.0117(9) 0.0053(9) 0.0009(8)
C3_11 0.0272(11) 0.0149(10) 0.0263(11) 0.0107(9) 0.0110(9) 0.0052(8)
C4_11 0.0260(11) 0.0186(10) 0.0267(11) 0.0148(9) 0.0058(9) 0.0041(8)
C5_11 0.0334(12) 0.0205(10) 0.0231(11) 0.0122(9) 0.0103(9) 0.0053(9)
C6_11 0.0632(19) 0.0336(14) 0.0248(12) 0.0133(11) 0.0158(12) 0.0084(13)
C7_11 0.0299(13) 0.0363(14) 0.0463(15) 0.0285(12) 0.0019(11) 0.0064(10)
C8_11 0.0471(15) 0.0230(12) 0.0393(14) 0.0108(11) 0.0224(12) 0.0130(11)
C9_11 0.0322(13) 0.0284(12) 0.0321(13) 0.0139(11) -0.0009(10) -0.0040(10)
C10_11 0.0322(14) 0.0431(15) 0.0576(17) 0.0253(14) 0.0272(13) 0.0121(12)
C1_12 0.0274(12) 0.0217(11) 0.0285(11) 0.0093(9) -0.0026(9) 0.0108(9)
C2_12 0.0192(11) 0.0283(12) 0.0630(17) 0.0265(12) 0.0126(11) 0.0113(10)
C3_12 0.0441(15) 0.0367(13) 0.0426(14) 0.0247(12) 0.0274(12) 0.0291(12)
C4_12 0.0375(13) 0.0192(11) 0.0271(11) 0.0057(9) 0.0049(10) 0.0176(10)
C5_12 0.0216(10) 0.0195(10) 0.0303(11) 0.0129(9) 0.0068(9) 0.0110(8)
Al1 0.0173(3) 0.0156(3) 0.0204(3) 0.0079(2) 0.0049(2) 0.0045(2)
Al2 0.0198(3) 0.0148(3) 0.0195(3) 0.0081(2) 0.0062(2) 0.0050(2)
Al3 0.0123(3) 0.0152(3) 0.0156(3) 0.0081(2) 0.0054(2) 0.0038(2)
Al4 0.0111(3) 0.0131(3) 0.0153(3) 0.0067(2) 0.0052(2) 0.0038(2)
F1 0.0143(5) 0.0177(6) 0.0170(5) 0.0090(5) 0.0046(4) 0.0049(4)

loop_
_atom_type_symbol
_atom_type_description
_atom_type_scat_dispersion_real
_atom_type_scat_dispersion_imag
_atom_type_scat_source
C C 0.0033 0.0016 'International Tables Vol C Tables 4.2.6.8 and 6.1.1.4'
O O 0.0106 0.0060 'International Tables Vol C Tables 4.2.6.8 and 6.1.1.4'
F F 0.0171 0.0103 'International Tables Vol C Tables 4.2.6.8 and 6.1.1.4'
Al Al 0.0645 0.0514 'International Tables Vol C Tables 4.2.6.8 and 6.1.1.4'
H H 0.0000 0.0000 'International Tables Vol C Tables 4.2.6.8 and 6.1.1.4'

loop_
_geom_angle_atom_site_label_1
_geom_angle_atom_site_label_2
_geom_angle_atom_site_label_3
_geom_angle
_geom_angle_site_symmetry_1
_geom_angle_site_symmetry_3
_geom_angle_publ_flag
C1_1 O1_1 Al3 150.92(14) . . ?
O1_1 C1_1 C2_1 108.23(17) . . ?
O1_1 C1_1 C4_1 110.63(17) . . ?
C2_1 C1_1 C4_1 109.74(18) . . ?
O1_1 C1_1 C3_1 109.63(18) . . ?
C2_1 C1_1 C3_1 109.37(17) . . ?
C4_1 C1_1 C3_1 109.22(17) . . ?
F3_1 C2_1 F1_1 107.07(19) . . ?
F3_1 C2_1 F2_1 107.42(19) . . ?
F1_1 C2_1 F2_1 107.11(19) . . ?
F3_1 C2_1 C1_1 111.81(19) . . ?
F1_1 C2_1 C1_1 110.71(19) . . ?
F2_1 C2_1 C1_1 112.45(18) . . ?
F4_1 C3_1 F6_1 107.98(19) . . ?
F4_1 C3_1 F5_1 107.87(19) . . ?
F6_1 C3_1 F5_1 107.69(18) . . ?
F4_1 C3_1 C1_1 110.18(18) . . ?
F6_1 C3_1 C1_1 112.44(19) . . ?
F5_1 C3_1 C1_1 110.52(18) . . ?
F8_1 C4_1 F9_1 107.94(18) . . ?
F8_1 C4_1 F7_1 108.28(17) . . ?
F9_1 C4_1 F7_1 107.80(18) . . ?
F8_1 C4_1 C1_1 112.38(18) . . ?
F9_1 C4_1 C1_1 110.28(17) . . ?
F7_1 C4_1 C1_1 110.02(17) . . ?
C1_2 O1_2 Al3 143.90(14) . . ?
O1_2 C1_2 C2_2 108.04(18) . . ?
O1_2 C1_2 C3_2 109.96(18) . . ?
C2_2 C1_2 C3_2 109.82(19) . . ?
O1_2 C1_2 C4_2 111.47(17) . . ?
C2_2 C1_2 C4_2 109.05(19) . . ?
C3_2 C1_2 C4_2 108.48(19) . . ?
F3_2 C2_2 F2_2 107.70(19) . . ?
F3_2 C2_2 F1_2 107.7(2) . . ?
F2_2 C2_2 F1_2 107.9(2) . . ?
F3_2 C2_2 C1_2 111.08(19) . . ?
F2_2 C2_2 C1_2 112.6(2) . . ?
F1_2 C2_2 C1_2 109.72(19) . . ?
F4_2 C3_2 F6_2 108.4(2) . . ?
F4_2 C3_2 F5_2 107.8(2) . . ?
F6_2 C3_2 F5_2 107.9(2) . . ?
F4_2 C3_2 C1_2 111.0(2) . . ?
F6_2 C3_2 C1_2 111.3(2) . . ?
F5_2 C3_2 C1_2 110.3(2) . . ?
F7_2 C4_2 F9_2 107.59(19) . . ?
F7_2 C4_2 F8_2 108.46(19) . . ?
F9_2 C4_2 F8_2 107.2(2) . . ?
F7_2 C4_2 C1_2 110.7(2) . . ?
F9_2 C4_2 C1_2 109.98(18) . . ?
F8_2 C4_2 C1_2 112.68(19) . . ?
C1_3 O1_3 Al3 154.79(15) . . ?
O1_3 C1_3 C3_3 111.17(17) . . ?
O1_3 C1_3 C4_3 107.15(18) . . ?
C3_3 C1_3 C4_3 109.87(18) . . ?
O1_3 C1_3 C2_3 110.05(17) . . ?
C3_3 C1_3 C2_3 108.93(19) . . ?
C4_3 C1_3 C2_3 109.65(18) . . ?
F2_3 C2_3 F3_3 107.5(2) . . ?
F2_3 C2_3 F1_3 107.6(2) . . ?
F3_3 C2_3 F1_3 108.2(2) . . ?
F2_3 C2_3 C1_3 112.71(19) . . ?
F3_3 C2_3 C1_3 110.10(19) . . ?
F1_3 C2_3 C1_3 110.5(2) . . ?
F6_3 C3_3 F4_3 107.8(2) . . ?
F6_3 C3_3 F5_3 108.6(2) . . ?
F4_3 C3_3 F5_3 107.7(2) . . ?
F6_3 C3_3 C1_3 112.6(2) . . ?
F4_3 C3_3 C1_3 109.4(2) . . ?
F5_3 C3_3 C1_3 110.6(2) . . ?
F9_3 C4_3 F8_3 107.59(19) . . ?
F9_3 C4_3 F7_3 108.1(2) . . ?
F8_3 C4_3 F7_3 107.99(19) . . ?
F9_3 C4_3 C1_3 111.23(19) . . ?
F8_3 C4_3 C1_3 112.1(2) . . ?
F7_3 C4_3 C1_3 109.69(19) . . ?
C1_4 O1_4 Al4 148.32(13) . . ?
O1_4 C1_4 C4_4 109.63(16) . . ?
O1_4 C1_4 C2_4 110.97(16) . . ?
C4_4 C1_4 C2_4 109.42(16) . . ?
O1_4 C1_4 C3_4 107.89(16) . . ?
C4_4 C1_4 C3_4 109.37(16) . . ?
C2_4 C1_4 C3_4 109.53(17) . . ?
F2_4 C2_4 F1_4 107.96(18) . . ?
F2_4 C2_4 F3_4 108.02(19) . . ?
F1_4 C2_4 F3_4 107.25(17) . . ?
F2_4 C2_4 C1_4 112.57(17) . . ?
F1_4 C2_4 C1_4 110.78(18) . . ?
F3_4 C2_4 C1_4 110.06(17) . . ?
F4_4 C3_4 F6_4 108.02(17) . . ?
F4_4 C3_4 F5_4 107.55(17) . . ?
F6_4 C3_4 F5_4 108.15(17) . . ?
F4_4 C3_4 C1_4 110.57(16) . . ?
F6_4 C3_4 C1_4 111.74(17) . . ?
F5_4 C3_4 C1_4 110.66(17) . . ?
F9_4 C4_4 F7_4 106.92(17) . . ?
F9_4 C4_4 F8_4 107.53(17) . . ?
F7_4 C4_4 F8_4 107.41(16) . . ?
F9_4 C4_4 C1_4 110.95(16) . . ?
F7_4 C4_4 C1_4 111.39(17) . . ?
F8_4 C4_4 C1_4 112.38(17) . . ?
C1_5 O1_5 Al4 150.4(6) . . ?
O1_5 C1_5 C4_5 108.8(4) . . ?
O1_5 C1_5 C2_5 111.0(4) . . ?
C4_5 C1_5 C2_5 109.7(3) . . ?
O1_5 C1_5 C3_5 109.2(4) . . ?
C4_5 C1_5 C3_5 109.2(3) . . ?
C2_5 C1_5 C3_5 108.9(3) . . ?
F1_5 C2_5 F2_5 107.2(3) . . ?
F1_5 C2_5 F3_5 107.1(3) . . ?
F2_5 C2_5 F3_5 108.2(3) . . ?
F1_5 C2_5 C1_5 110.5(3) . . ?
F2_5 C2_5 C1_5 113.2(2) . . ?
F3_5 C2_5 C1_5 110.4(3) . . ?
F5_5 C3_5 F4_5 107.2(3) . . ?
F5_5 C3_5 F6_5 108.6(4) . . ?
F4_5 C3_5 F6_5 107.5(3) . . ?
F5_5 C3_5 C1_5 111.0(3) . . ?
F4_5 C3_5 C1_5 110.5(3) . . ?
F6_5 C3_5 C1_5 111.8(3) . . ?
F7_5 C4_5 F9_5 107.2(4) . . ?
F7_5 C4_5 F8_5 108.3(4) . . ?
F9_5 C4_5 F8_5 107.2(3) . . ?
F7_5 C4_5 C1_5 111.0(4) . . ?
F9_5 C4_5 C1_5 110.5(3) . . ?
F8_5 C4_5 C1_5 112.3(3) . . ?
C1_6 O1_6 Al4 150(3) . . ?
O1_6 C1_6 C4_6 108.1(17) . . ?
O1_6 C1_6 C3_6 108.2(17) . . ?
C4_6 C1_6 C3_6 109.8(9) . . ?
O1_6 C1_6 C2_6 109.7(17) . . ?
C4_6 C1_6 C2_6 110.6(9) . . ?
C3_6 C1_6 C2_6 110.3(9) . . ?
F1_6 C2_6 F2_6 112.1(12) . . ?
F1_6 C2_6 F3_6 104.0(12) . . ?
F2_6 C2_6 F3_6 109.6(12) . . ?
F1_6 C2_6 C1_6 110.0(11) . . ?
F2_6 C2_6 C1_6 111.7(9) . . ?
F3_6 C2_6 C1_6 109.1(12) . . ?
F5_6 C3_6 F6_6 106.2(13) . . ?
F5_6 C3_6 F4_6 107.3(14) . . ?
F6_6 C3_6 F4_6 109.0(13) . . ?
F5_6 C3_6 C1_6 112.0(12) . . ?
F6_6 C3_6 C1_6 111.3(10) . . ?
F4_6 C3_6 C1_6 110.9(12) . . ?
F7_6 C4_6 F8_6 108.8(11) . . ?
F7_6 C4_6 F9_6 106.5(15) . . ?
F8_6 C4_6 F9_6 106.7(15) . . ?
F7_6 C4_6 C1_6 113.3(9) . . ?
F8_6 C4_6 C1_6 110.7(11) . . ?
F9_6 C4_6 C1_6 110.5(14) . . ?
F1_7 C1_7 C2_7 121.3(10) . . ?
F1_7 C1_7 C6_7 118.9(10) . . ?
C2_7 C1_7 C6_7 119.8(10) . . ?
F2_7 C2_7 C3_7 124.3(11) . . ?
F2_7 C2_7 C1_7 115.1(10) . . ?
C3_7 C2_7 C1_7 120.6(11) . . ?
C2_7 C3_7 C4_7 120.9(13) . . ?
C2_7 C3_7 H3_7 119.6 . . ?
C4_7 C3_7 H3_7 119.6 . . ?
C3_7 C4_7 C5_7 119.1(15) . . ?
C3_7 C4_7 H4_7 120.4 . . ?
C5_7 C4_7 H4_7 120.4 . . ?
C6_7 C5_7 C4_7 120.5(14) . . ?
C6_7 C5_7 H5_7 119.8 . . ?
C4_7 C5_7 H5_7 119.8 . . ?
C1_7 C6_7 C5_7 118.9(11) . . ?
C1_7 C6_7 H6_7 120.5 . . ?
C5_7 C6_7 H6_7 120.5 . . ?
F1_9 C1_9 C6_9 121.3(4) . . ?
F1_9 C1_9 C2_9 118.3(5) . . ?
C6_9 C1_9 C2_9 120.4(5) . . ?
F2_9 C2_9 C3_9 119.8(5) . . ?
F2_9 C2_9 C1_9 120.1(5) . . ?
C3_9 C2_9 C1_9 120.1(5) . . ?
C2_9 C3_9 C4_9 119.7(6) . . ?
C2_9 C3_9 H3_9 120.2 . . ?
C4_9 C3_9 H3_9 120.2 . . ?
C5_9 C4_9 C3_9 120.0(6) . . ?
C5_9 C4_9 H4_9 120.0 . . ?
C3_9 C4_9 H4_9 120.0 . . ?
C4_9 C5_9 C6_9 119.5(5) . . ?
C4_9 C5_9 H5_9 120.3 . . ?
C6_9 C5_9 H5_9 120.3 . . ?
C1_9 C6_9 C5_9 120.3(4) . . ?
C1_9 C6_9 H6_9 119.9 . . ?
C5_9 C6_9 H6_9 119.9 . . ?
C1_8 O1_8 Al4 144.40(13) . . ?
O1_8 C1_8 C2_8 107.54(16) . . ?
O1_8 C1_8 C3_8 110.59(17) . . ?
C2_8 C1_8 C3_8 109.69(18) . . ?
O1_8 C1_8 C4_8 110.53(17) . . ?
C2_8 C1_8 C4_8 109.40(18) . . ?
C3_8 C1_8 C4_8 109.07(17) . . ?
F3_8 C2_8 F1_8 108.06(19) . . ?
F3_8 C2_8 F2_8 108.5(2) . . ?
F1_8 C2_8 F2_8 106.77(19) . . ?
F3_8 C2_8 C1_8 110.65(19) . . ?
F1_8 C2_8 C1_8 110.88(18) . . ?
F2_8 C2_8 C1_8 111.85(18) . . ?
F5_8 C3_8 F4_8 108.41(19) . . ?
F5_8 C3_8 F6_8 107.4(2) . . ?
F4_8 C3_8 F6_8 107.61(18) . . ?
F5_8 C3_8 C1_8 110.57(18) . . ?
F4_8 C3_8 C1_8 111.02(19) . . ?
F6_8 C3_8 C1_8 111.64(18) . . ?
F9_8 C4_8 F7_8 107.2(2) . . ?
F9_8 C4_8 F8_8 107.74(18) . . ?
F7_8 C4_8 F8_8 107.56(18) . . ?
F9_8 C4_8 C1_8 111.40(18) . . ?
F7_8 C4_8 C1_8 110.17(18) . . ?
F8_8 C4_8 C1_8 112.58(19) . . ?
C5_10 C1_10 C2_10 108.62(18) . . ?
C5_10 C1_10 C10_10 126.1(2) . . ?
C2_10 C1_10 C10_10 125.2(2) . . ?
C5_10 C1_10 Al1 69.67(12) . . ?
C2_10 C1_10 Al1 70.04(12) . . ?
C10_10 C1_10 Al1 128.97(16) . . ?
C1_10 C2_10 C3_10 107.60(19) . . ?
C1_10 C2_10 C9_10 126.6(2) . . ?
C3_10 C2_10 C9_10 125.7(2) . . ?
C1_10 C2_10 Al1 72.86(12) . . ?
C3_10 C2_10 Al1 69.42(12) . . ?
C9_10 C2_10 Al1 126.95(16) . . ?
C4_10 C3_10 C2_10 107.94(19) . . ?
C4_10 C3_10 C8_10 127.1(2) . . ?
C2_10 C3_10 C8_10 124.9(2) . . ?
C4_10 C3_10 Al1 71.06(13) . . ?
C2_10 C3_10 Al1 72.46(12) . . ?
C8_10 C3_10 Al1 124.77(16) . . ?
C3_10 C4_10 C5_10 108.08(19) . . ?
C3_10 C4_10 C7_10 126.2(2) . . ?
C5_10 C4_10 C7_10 125.6(2) . . ?
C3_10 C4_10 Al1 70.77(13) . . ?
C5_10 C4_10 Al1 72.02(13) . . ?
C7_10 C4_10 Al1 126.07(17) . . ?
C1_10 C5_10 C4_10 107.71(19) . . ?
C1_10 C5_10 C6_10 127.0(2) . . ?
C4_10 C5_10 C6_10 125.2(2) . . ?
C1_10 C5_10 Al1 73.16(12) . . ?
C4_10 C5_10 Al1 69.92(12) . . ?
C6_10 C5_10 Al1 125.03(17) . . ?
C5_10 C6_10 H6A_10 109.5 . . ?
C5_10 C6_10 H6B_10 109.5 . . ?
H6A_10 C6_10 H6B_10 109.5 . . ?
C5_10 C6_10 H6C_10 109.5 . . ?
H6A_10 C6_10 H6C_10 109.5 . . ?
H6B_10 C6_10 H6C_10 109.5 . . ?
C4_10 C7_10 H7A_10 109.5 . . ?
C4_10 C7_10 H7B_10 109.5 . . ?
H7A_10 C7_10 H7B_10 109.5 . . ?
C4_10 C7_10 H7C_10 109.5 . . ?
H7A_10 C7_10 H7C_10 109.5 . . ?
H7B_10 C7_10 H7C_10 109.5 . . ?
C3_10 C8_10 H8A_10 109.5 . . ?
C3_10 C8_10 H8B_10 109.5 . . ?
H8A_10 C8_10 H8B_10 109.5 . . ?
C3_10 C8_10 H8C_10 109.5 . . ?
H8A_10 C8_10 H8C_10 109.5 . . ?
H8B_10 C8_10 H8C_10 109.5 . . ?
C2_10 C9_10 H9A_10 109.5 . . ?
C2_10 C9_10 H9B_10 109.5 . . ?
H9A_10 C9_10 H9B_10 109.5 . . ?
C2_10 C9_10 H9C_10 109.5 . . ?
H9A_10 C9_10 H9C_10 109.5 . . ?
H9B_10 C9_10 H9C_10 109.5 . . ?
C1_10 C10_10 H10A_10 109.5 . . ?
C1_10 C10_10 H10B_10 109.5 . . ?
H10A_10 C10_10 H10B_10 109.5 . . ?
C1_10 C10_10 H10C_10 109.5 . . ?
H10A_10 C10_10 H10C_10 109.5 . . ?
H10B_10 C10_10 H10C_10 109.5 . . ?
C5_11 C1_11 C2_11 108.26(19) . . ?
C5_11 C1_11 C10_11 125.8(2) . . ?
C2_11 C1_11 C10_11 125.8(2) . . ?
C5_11 C1_11 Al2 71.61(13) . . ?
C2_11 C1_11 Al2 70.78(12) . . ?
C10_11 C1_11 Al2 126.45(16) . . ?
C1_11 C2_11 C3_11 107.59(19) . . ?
C1_11 C2_11 C9_11 125.6(2) . . ?
C3_11 C2_11 C9_11 126.7(2) . . ?
C1_11 C2_11 Al2 71.08(12) . . ?
C3_11 C2_11 Al2 72.86(12) . . ?
C9_11 C2_11 Al2 124.39(15) . . ?
C4_11 C3_11 C2_11 107.76(18) . . ?
C4_11 C3_11 C8_11 126.6(2) . . ?
C2_11 C3_11 C8_11 125.7(2) . . ?
C4_11 C3_11 Al2 72.10(12) . . ?
C2_11 C3_11 Al2 69.19(12) . . ?
C8_11 C3_11 Al2 123.87(15) . . ?
C3_11 C4_11 C5_11 108.38(19) . . ?
C3_11 C4_11 C7_11 127.1(2) . . ?
C5_11 C4_11 C7_11 124.5(2) . . ?
C3_11 C4_11 Al2 70.88(12) . . ?
C5_11 C4_11 Al2 69.55(12) . . ?
C7_11 C4_11 Al2 125.73(15) . . ?
C1_11 C5_11 C4_11 107.97(19) . . ?
C1_11 C5_11 C6_11 126.1(2) . . ?
C4_11 C5_11 C6_11 125.9(2) . . ?
C1_11 C5_11 Al2 70.57(12) . . ?
C4_11 C5_11 Al2 73.14(12) . . ?
C6_11 C5_11 Al2 124.56(16) . . ?
C5_11 C6_11 H6A_11 109.5 . . ?
C5_11 C6_11 H6B_11 109.5 . . ?
H6A_11 C6_11 H6B_11 109.5 . . ?
C5_11 C6_11 H6C_11 109.5 . . ?
H6A_11 C6_11 H6C_11 109.5 . . ?
H6B_11 C6_11 H6C_11 109.5 . . ?
C4_11 C7_11 H7A_11 109.5 . . ?
C4_11 C7_11 H7B_11 109.5 . . ?
H7A_11 C7_11 H7B_11 109.5 . . ?
C4_11 C7_11 H7C_11 109.5 . . ?
H7A_11 C7_11 H7C_11 109.5 . . ?
H7B_11 C7_11 H7C_11 109.5 . . ?
C3_11 C8_11 H8A_11 109.5 . . ?
C3_11 C8_11 H8B_11 109.5 . . ?
H8A_11 C8_11 H8B_11 109.5 . . ?
C3_11 C8_11 H8C_11 109.5 . . ?
H8A_11 C8_11 H8C_11 109.5 . . ?
H8B_11 C8_11 H8C_11 109.5 . . ?
C2_11 C9_11 H9A_11 109.5 . . ?
C2_11 C9_11 H9B_11 109.5 . . ?
H9A_11 C9_11 H9B_11 109.5 . . ?
C2_11 C9_11 H9C_11 109.5 . . ?
H9A_11 C9_11 H9C_11 109.5 . . ?
H9B_11 C9_11 H9C_11 109.5 . . ?
C1_11 C10_11 H10A_11 109.5 . . ?
C1_11 C10_11 H10B_11 109.5 . . ?
H10A_11 C10_11 H10B_11 109.5 . . ?
C1_11 C10_11 H10C_11 109.5 . . ?
H10A_11 C10_11 H10C_11 109.5 . . ?
H10B_11 C10_11 H10C_11 109.5 . . ?
C5_12 C1_12 C2_12 107.6(2) . . ?
C5_12 C1_12 H1_12 126.2 . . ?
C2_12 C1_12 H1_12 126.2 . . ?
C1_12 C2_12 C3_12 108.2(2) . . ?
C1_12 C2_12 Al2 100.44(15) . . ?
C3_12 C2_12 Al2 77.13(14) . . ?
C1_12 C2_12 H2_12 125.2(19) . . ?
C3_12 C2_12 H2_12 125.4(19) . . ?
Al2 C2_12 H2_12 101.4(19) . . ?
C4_12 C3_12 C2_12 107.8(2) . . ?
C4_12 C3_12 Al2 102.40(15) . . ?
C2_12 C3_12 Al2 68.08(13) . . ?
C4_12 C3_12 H3_12 126.1 . . ?
C2_12 C3_12 H3_12 126.1 . . ?
Al2 C3_12 H3_12 97.7 . . ?
C3_12 C4_12 C5_12 107.9(2) . . ?
C3_12 C4_12 H4_12 126.0 . . ?
C5_12 C4_12 H4_12 126.0 . . ?
C1_12 C5_12 C4_12 108.5(2) . . ?
C1_12 C5_12 Al1 98.50(14) . . ?
C4_12 C5_12 Al1 83.67(12) . . ?
C1_12 C5_12 H5_12 125.8 . . ?
C4_12 C5_12 H5_12 125.8 . . ?
Al1 C5_12 H5_12 88.2 . . ?
C3_10 Al1 C4_10 38.17(9) . . ?
C3_10 Al1 C5_10 63.63(9) . . ?
C4_10 Al1 C5_10 38.06(8) . . ?
C3_10 Al1 C2_10 38.12(8) . . ?
C4_10 Al1 C2_10 63.46(9) . . ?
C5_10 Al1 C2_10 62.97(8) . . ?
C3_10 Al1 C1_10 62.71(8) . . ?
C4_10 Al1 C1_10 62.59(8) . . ?
C5_10 Al1 C1_10 37.16(8) . . ?
C2_10 Al1 C1_10 37.10(8) . . ?
C3_10 Al1 C5_12 94.34(9) . . ?
C4_10 Al1 C5_12 92.29(9) . . ?
C5_10 Al1 C5_12 123.86(8) . . ?
C2_10 Al1 C5_12 128.15(8) . . ?
C1_10 Al1 C5_12 154.23(8) . . ?
C3_10 Al1 Al2 160.18(7) . . ?
C4_10 Al1 Al2 161.37(7) . . ?
C5_10 Al1 Al2 132.77(7) . . ?
C2_10 Al1 Al2 132.01(7) . . ?
C1_10 Al1 Al2 121.44(6) . . ?
C5_12 Al1 Al2 84.18(7) . . ?
C2_11 Al2 C1_11 38.14(8) . . ?
C2_11 Al2 C5_11 63.58(8) . . ?
C1_11 Al2 C5_11 37.82(8) . . ?
C2_11 Al2 C3_11 37.95(8) . . ?
C1_11 Al2 C3_11 63.06(8) . . ?
C5_11 Al2 C3_11 62.75(8) . . ?
C2_11 Al2 C4_11 62.80(8) . . ?
C1_11 Al2 C4_11 62.51(8) . . ?
C5_11 Al2 C4_11 37.31(8) . . ?
C3_11 Al2 C4_11 37.02(8) . . ?
C2_11 Al2 C2_12 102.88(9) . . ?
C1_11 Al2 C2_12 92.75(9) . . ?
C5_11 Al2 C2_12 117.99(9) . . ?
C3_11 Al2 C2_12 139.27(9) . . ?
C4_11 Al2 C2_12 154.22(9) . . ?
C2_11 Al2 C3_12 125.49(9) . . ?
C1_11 Al2 C3_12 97.06(9) . . ?
C5_11 Al2 C3_12 101.78(9) . . ?
C3_11 Al2 C3_12 160.12(9) . . ?
C4_11 Al2 C3_12 135.11(9) . . ?
C2_12 Al2 C3_12 34.79(9) . . ?
C2_11 Al2 Al1 145.67(7) . . ?
C1_11 Al2 Al1 174.93(7) . . ?
C5_11 Al2 Al1 137.48(7) . . ?
C3_11 Al2 Al1 117.94(7) . . ?
C4_11 Al2 Al1 114.93(7) . . ?
C2_12 Al2 Al1 89.13(7) . . ?
C3_12 Al2 Al1 81.82(7) . . ?
O1_3 Al3 O1_1 112.84(9) . . ?
O1_3 Al3 O1_2 109.69(8) . . ?
O1_1 Al3 O1_2 117.10(9) . . ?
O1_3 Al3 F1 107.74(7) . . ?
O1_1 Al3 F1 106.62(7) . . ?
O1_2 Al3 F1 101.81(7) . . ?
O1_5 Al4 O1_4 111.8(3) . . ?
O1_5 Al4 O1_8 116.1(3) . . ?
O1_4 Al4 O1_8 111.86(8) . . ?
O1_5 Al4 F1 106.0(3) . . ?
O1_4 Al4 F1 108.38(7) . . ?
O1_8 Al4 F1 101.63(7) . . ?
O1_6 Al4 F1 105.8(11) . . ?
Al4 F1 Al3 179.10(8) . . ?

loop_
_geom_bond_atom_site_label_1
_geom_bond_atom_site_label_2
_geom_bond_distance
_geom_bond_site_symmetry_2
_geom_bond_publ_flag
O1_1 C1_1 1.349(2) . ?
O1_1 Al3 1.7020(16) . ?
C1_1 C2_1 1.544(3) . ?
C1_1 C4_1 1.549(3) . ?
C1_1 C3_1 1.557(3) . ?
C2_1 F3_1 1.329(3) . ?
C2_1 F1_1 1.336(3) . ?
C2_1 F2_1 1.342(3) . ?
C3_1 F4_1 1.321(3) . ?
C3_1 F6_1 1.334(3) . ?
C3_1 F5_1 1.342(3) . ?
C4_1 F8_1 1.329(3) . ?
C4_1 F9_1 1.330(3) . ?
C4_1 F7_1 1.339(3) . ?
O1_2 C1_2 1.363(2) . ?
O1_2 Al3 1.7109(16) . ?
C1_2 C2_2 1.549(3) . ?
C1_2 C3_2 1.553(3) . ?
C1_2 C4_2 1.566(3) . ?
C2_2 F3_2 1.329(3) . ?
C2_2 F2_2 1.335(3) . ?
C2_2 F1_2 1.343(3) . ?
C3_2 F4_2 1.321(3) . ?
C3_2 F6_2 1.335(3) . ?
C3_2 F5_2 1.342(3) . ?
C4_2 F7_2 1.334(3) . ?
C4_2 F9_2 1.336(3) . ?
C4_2 F8_2 1.337(3) . ?
O1_3 C1_3 1.357(2) . ?
O1_3 Al3 1.6903(16) . ?
C1_3 C3_3 1.546(3) . ?
C1_3 C4_3 1.549(3) . ?
C1_3 C2_3 1.554(3) . ?
C2_3 F2_3 1.332(3) . ?
C2_3 F3_3 1.333(3) . ?
C2_3 F1_3 1.340(3) . ?
C3_3 F6_3 1.329(3) . ?
C3_3 F4_3 1.331(3) . ?
C3_3 F5_3 1.337(3) . ?
C4_3 F9_3 1.321(3) . ?
C4_3 F8_3 1.336(3) . ?
C4_3 F7_3 1.346(3) . ?
O1_4 C1_4 1.363(2) . ?
O1_4 Al4 1.6967(15) . ?
C1_4 C4_4 1.552(3) . ?
C1_4 C2_4 1.554(3) . ?
C1_4 C3_4 1.556(3) . ?
C2_4 F2_4 1.325(3) . ?
C2_4 F1_4 1.332(3) . ?
C2_4 F3_4 1.332(2) . ?
C3_4 F4_4 1.324(3) . ?
C3_4 F6_4 1.330(2) . ?
C3_4 F5_4 1.336(3) . ?
C4_4 F9_4 1.330(2) . ?
C4_4 F7_4 1.334(2) . ?
C4_4 F8_4 1.338(2) . ?
O1_5 C1_5 1.350(4) . ?
O1_5 Al4 1.691(5) . ?
C1_5 C4_5 1.550(4) . ?
C1_5 C2_5 1.553(4) . ?
C1_5 C3_5 1.559(4) . ?
C2_5 F1_5 1.326(5) . ?
C2_5 F2_5 1.331(3) . ?
C2_5 F3_5 1.334(5) . ?
C3_5 F5_5 1.305(5) . ?
C3_5 F4_5 1.329(4) . ?
C3_5 F6_5 1.334(4) . ?
C4_5 F7_5 1.328(6) . ?
C4_5 F9_5 1.330(4) . ?
C4_5 F8_5 1.333(4) . ?
O1_6 C1_6 1.360(13) . ?
O1_6 Al4 1.75(2) . ?
C1_6 C4_6 1.553(12) . ?
C1_6 C3_6 1.558(12) . ?
C1_6 C2_6 1.558(11) . ?
C2_6 F1_6 1.324(12) . ?
C2_6 F2_6 1.327(10) . ?
C2_6 F3_6 1.336(12) . ?
C3_6 F5_6 1.322(12) . ?
C3_6 F6_6 1.325(11) . ?
C3_6 F4_6 1.331(12) . ?
C4_6 F7_6 1.308(11) . ?
C4_6 F8_6 1.326(12) . ?
C4_6 F9_6 1.332(12) . ?
C1_7 F1_7 1.336(11) . ?
C1_7 C2_7 1.367(11) . ?
C1_7 C6_7 1.381(11) . ?
C2_7 F2_7 1.342(12) . ?
C2_7 C3_7 1.360(11) . ?
C3_7 C4_7 1.367(13) . ?
C3_7 H3_7 0.9500 . ?
C4_7 C5_7 1.375(13) . ?
C4_7 H4_7 0.9500 . ?
C5_7 C6_7 1.389(12) . ?
C5_7 H5_7 0.9500 . ?
C6_7 H6_7 0.9500 . ?
C1_9 F1_9 1.345(5) . ?
C1_9 C6_9 1.373(6) . ?
C1_9 C2_9 1.380(6) . ?
C2_9 F2_9 1.330(7) . ?
C2_9 C3_9 1.375(7) . ?
C3_9 C4_9 1.397(7) . ?
C3_9 H3_9 0.9500 . ?
C4_9 C5_9 1.383(6) . ?
C4_9 H4_9 0.9500 . ?
C5_9 C6_9 1.386(6) . ?
C5_9 H5_9 0.9500 . ?
C6_9 H6_9 0.9500 . ?
O1_8 C1_8 1.357(2) . ?
O1_8 Al4 1.7115(15) . ?
C1_8 C2_8 1.553(3) . ?
C1_8 C3_8 1.555(3) . ?
C1_8 C4_8 1.556(3) . ?
C2_8 F3_8 1.319(3) . ?
C2_8 F1_8 1.328(3) . ?
C2_8 F2_8 1.342(3) . ?
C3_8 F5_8 1.321(3) . ?
C3_8 F4_8 1.328(3) . ?
C3_8 F6_8 1.339(3) . ?
C4_8 F9_8 1.327(3) . ?
C4_8 F7_8 1.334(3) . ?
C4_8 F8_8 1.335(3) . ?
C1_10 C5_10 1.422(3) . ?
C1_10 C2_10 1.422(3) . ?
C1_10 C10_10 1.498(3) . ?
C1_10 Al1 2.252(2) . ?
C2_10 C3_10 1.434(3) . ?
C2_10 C9_10 1.499(3) . ?
C2_10 Al1 2.215(2) . ?
C3_10 C4_10 1.424(3) . ?
C3_10 C8_10 1.502(3) . ?
C3_10 Al1 2.175(2) . ?
C4_10 C5_10 1.430(3) . ?
C4_10 C7_10 1.505(3) . ?
C4_10 Al1 2.179(2) . ?
C5_10 C6_10 1.502(3) . ?
C5_10 Al1 2.207(2) . ?
C6_10 H6A_10 0.9800 . ?
C6_10 H6B_10 0.9800 . ?
C6_10 H6C_10 0.9800 . ?
C7_10 H7A_10 0.9800 . ?
C7_10 H7B_10 0.9800 . ?
C7_10 H7C_10 0.9800 . ?
C8_10 H8A_10 0.9800 . ?
C8_10 H8B_10 0.9800 . ?
C8_10 H8C_10 0.9800 . ?
C9_10 H9A_10 0.9800 . ?
C9_10 H9B_10 0.9800 . ?
C9_10 H9C_10 0.9800 . ?
C10_10 H10A_10 0.9800 . ?
C10_10 H10B_10 0.9800 . ?
C10_10 H10C_10 0.9800 . ?
C1_11 C5_11 1.420(3) . ?
C1_11 C2_11 1.426(3) . ?
C1_11 C10_11 1.505(3) . ?
C1_11 Al2 2.183(2) . ?
C2_11 C3_11 1.434(3) . ?
C2_11 C9_11 1.505(3) . ?
C2_11 Al2 2.180(2) . ?
C3_11 C4_11 1.420(3) . ?
C3_11 C8_11 1.496(3) . ?
C3_11 Al2 2.228(2) . ?
C4_11 C5_11 1.421(3) . ?
C4_11 C7_11 1.503(3) . ?
C4_11 Al2 2.244(2) . ?
C5_11 C6_11 1.515(3) . ?
C5_11 Al2 2.197(2) . ?
C6_11 H6A_11 0.9800 . ?
C6_11 H6B_11 0.9800 . ?
C6_11 H6C_11 0.9800 . ?
C7_11 H7A_11 0.9800 . ?
C7_11 H7B_11 0.9800 . ?
C7_11 H7C_11 0.9800 . ?
C8_11 H8A_11 0.9800 . ?
C8_11 H8B_11 0.9800 . ?
C8_11 H8C_11 0.9800 . ?
C9_11 H9A_11 0.9800 . ?
C9_11 H9B_11 0.9800 . ?
C9_11 H9C_11 0.9800 . ?
C10_11 H10A_11 0.9800 . ?
C10_11 H10B_11 0.9800 . ?
C10_11 H10C_11 0.9800 . ?
C1_12 C5_12 1.395(3) . ?
C1_12 C2_12 1.396(4) . ?
C1_12 H1_12 0.9500 . ?
C2_12 C3_12 1.420(4) . ?
C2_12 Al2 2.309(2) . ?
C2_12 H2_12 0.93(3) . ?
C3_12 C4_12 1.384(4) . ?
C3_12 Al2 2.427(2) . ?
C3_12 H3_12 0.9500 . ?
C4_12 C5_12 1.414(3) . ?
C4_12 H4_12 0.9500 . ?
C5_12 Al1 2.379(2) . ?
C5_12 H5_12 0.9500 . ?
Al1 Al2 2.5174(12) . ?
Al3 F1 1.7740(13) . ?
Al4 F1 1.7730(13) . ?
